data_2003197
loop_
_publ_author_name
'Lynch, Vincent M.'
'Hulme, Christopher'
'Magnus, Philip'
'Davis, Brian E.'

_publ_section_title
;
 Novel N-Acyl \a-Azidopyrrolidines (N-Acyliminium-Ion Precursors)
;
_journal_coden_ASTM ACSCEE
_journal_issue 2
_journal_name_full
;
 Acta Crystallographica, Section C: Crystal Structure Communications
;
_journal_page_first 262
_journal_page_last 265
_journal_paper_doi 10.1107/S0108270194005676
_journal_volume 51
_journal_year 1995
_chemical_formula_moiety 'C14 H17 N7 O4'
_chemical_formula_sum 'C14 H17 N7 O4'
_chemical_formula_weight 347.33
_space_group_crystal_system monoclinic
_space_group_IT_number 14
_space_group_name_Hall '-P 2ybc'
_space_group_name_H-M_alt 'P 1 21/c 1'
_cell_angle_alpha 90.0
_cell_angle_beta 119.77(1)
_cell_angle_gamma 90.0
_cell_formula_units_Z 4
_cell_length_a 10.198(2)
_cell_length_b 18.087(3)
_cell_length_c 10.232(2)
_cell_measurement_reflns_used 50
_cell_measurement_temperature 173(1)
_cell_measurement_theta_max 12.1
_cell_measurement_theta_min 6.0
_cell_volume 1638.2(6)
_computing_data_collection
;
Siemens P3/V Data Collection System (1989)
;
_computing_data_reduction
;
Siemens P3/V Data Collection System
;
_computing_structure_solution 'MPLN (Cordes, 1983); FUER (Larson, 1982); PLATON92 (Spek, 1992)'
_diffrn_measurement_device 'Nicolet R3 diffractometer'
_diffrn_measurement_method \w-scan
_diffrn_radiation_type MoK\a
_diffrn_radiation_wavelength 0.71073
_diffrn_reflns_av_R_equivalents 0.012
_diffrn_reflns_limit_h_max 10
_diffrn_reflns_limit_h_min 0
_diffrn_reflns_limit_k_max 21
_diffrn_reflns_limit_k_min 0
_diffrn_reflns_limit_l_max 12
_diffrn_reflns_limit_l_min -12
_diffrn_reflns_number 3051
_diffrn_reflns_theta_max 25.0
_diffrn_standards_decay_% 1.5
_diffrn_standards_interval_count 97
_diffrn_standards_number 3
_exptl_absorpt_coefficient_mu .1002
_exptl_absorpt_correction_T_max ?
_exptl_absorpt_correction_T_min ?
_exptl_absorpt_correction_type none
_exptl_crystal_colour colorless
_exptl_crystal_density_diffrn 1.41
_exptl_crystal_density_meas ?
_exptl_crystal_description block
_exptl_crystal_size_max 0.52
_exptl_crystal_size_mid 0.21
_exptl_crystal_size_min 0.17
_refine_diff_density_max 0.18
_refine_diff_density_min -0.19
_refine_ls_abs_structure_details ?
_refine_ls_abs_structure_Flack ?
_refine_ls_extinction_coef 3.0(4)x10^-6^
_refine_ls_extinction_method 'modified Larson, SHELXTL-Plus (Sheldrick, 1991)'
_refine_ls_goodness_of_fit_all ?
_refine_ls_goodness_of_fit_obs 1.213
_refine_ls_hydrogen_treatment refall
_refine_ls_number_parameters 295
_refine_ls_number_reflns 1914
_refine_ls_R_factor_obs 0.0400
_refine_ls_shift/esd_max 0.04
_refine_ls_structure_factor_coef F
_refine_ls_weighting_details w=1/[\s^2^(F)+0.0004F^2^]
_refine_ls_weighting_scheme calc
_refine_ls_wR_factor_all 0.0473
_refine_ls_wR_factor_obs 0.0411
_reflns_number_observed 1914
_reflns_number_total 2879
_reflns_observed_criterion refl_observed_if_F_>_4.0_sigma(F)
_cod_depositor_comments
;
 Updating space group information and adding the symmetry operation list.

 Antanas Vaitkus,
 2018-06-15

The following automatic conversions were performed:

'_refine_ls_weighting_scheme' value 'calc w=1/[\s^2^(F)+0.0004F^2^]'
was changed to 'calc'. New tag '_refine_ls_weighting_details' was
created. The value of the new tag was set to
'w=1/[\s^2^(F)+0.0004F^2^]'.

Automatic conversion script
Id: cif_fix_values 3143 2015-03-26 13:38:13Z robertas 
;
_cod_original_sg_symbol_H-M 'P 21 /c'
_cod_database_code 2003197

loop_
_space_group_symop_id
_space_group_symop_operation_xyz
1 x,y,z
2 -x,y+1/2,-z+1/2
3 -x,-y,-z
4 x,-y+1/2,z+1/2

loop_
_atom_site_aniso_label
_atom_site_aniso_U_11
_atom_site_aniso_U_12
_atom_site_aniso_U_13
_atom_site_aniso_U_22
_atom_site_aniso_U_23
_atom_site_aniso_U_33
N1 0.0257(11) -0.0051(9) 0.0158(10) 0.0243(11) -0.0025(9) 0.0341(12)
C2 0.0301(15) -0.0016(11) 0.0170(13) 0.0274(14) -0.0032(11) 0.0309(15)
C3 0.036(2) 0.0033(13) 0.0256(14) 0.034(2) 0.0032(13) 0.044(2)
C4 0.0271(15) 0.0012(13) 0.0187(15) 0.041(2) 0.0072(14) 0.050(2)
C5 0.0306(14) -0.0069(11) 0.0113(12) 0.0288(14) 0.0009(12) 0.0284(15)
N6 0.0447(13) -0.0037(11) 0.0311(12) 0.0301(12) 0.0030(11) 0.0507(15)
N7 0.061(2) 0.0041(12) 0.050(2) 0.0268(13) 0.0004(12) 0.076(2)
N8 0.086(2) -0.0155(15) 0.081(2) 0.0361(15) -0.001(2) 0.141(3)
N9 0.0447(14) -0.0053(10) 0.0204(12) 0.0270(12) 0.0015(10) 0.0392(14)
N10 0.0324(13) -0.0015(11) 0.0143(11) 0.0379(13) 0.0033(11) 0.0353(14)
N11 0.080(2) 0.0073(14) 0.033(2) 0.0338(14) 0.0063(13) 0.058(2)
C12 0.0264(14) 0.0005(11) 0.0116(11) 0.0276(13) 0.0015(11) 0.0255(14)
O13 0.0358(11) -0.0009(8) 0.0190(9) 0.0263(10) -0.0098(9) 0.0524(12)
C14 0.0250(13) 0.0032(10) 0.0145(11) 0.0212(12) 0.0000(11) 0.0297(14)
C15 0.0266(14) 0.0052(11) 0.0096(12) 0.0282(13) -0.0007(11) 0.0212(14)
C16 0.0259(13) 0.0047(10) 0.0179(12) 0.0239(12) 0.0010(11) 0.0316(14)
C17 0.0209(13) 0.0016(10) 0.0139(12) 0.0260(13) -0.0010(11) 0.0323(15)
C18 0.0220(13) 0.0042(11) 0.0092(11) 0.0298(13) 0.0021(11) 0.0237(14)
C19 0.0282(14) 0.0013(11) 0.0180(12) 0.0285(14) 0.0037(11) 0.0308(15)
O20 0.0345(10) -0.0042(8) 0.0196(8) 0.0421(10) 0.0010(8) 0.0285(10)
C21 0.051(2) -0.008(2) 0.026(2) 0.045(2) 0.0009(14) 0.032(2)
O22 0.0265(10) -0.0076(8) 0.0178(9) 0.0404(10) -0.0054(8) 0.0392(11)
C23 0.046(2) -0.011(2) 0.017(2) 0.034(2) -0.003(2) 0.055(2)
O24 0.0312(10) -0.0030(8) 0.0122(8) 0.0440(11) 0.0017(8) 0.0246(10)
C25 0.040(2) -0.001(2) 0.0176(15) 0.044(2) -0.0004(14) 0.027(2)

loop_
_atom_site_label
_atom_site_fract_x
_atom_site_fract_y
_atom_site_fract_z
_atom_site_U_iso_or_equiv
N1 0.3893(2) 0.71746(10) 0.3038(2) 0.0276(9)
C2 0.4041(3) 0.64083(13) 0.2673(3) 0.0286(12)
C3 0.5411(3) 0.6431(2) 0.2474(3) 0.0352(13)
C4 0.6375(3) 0.7036(2) 0.3548(3) 0.0393(13)
C5 0.5221(3) 0.76169(13) 0.3378(3) 0.0307(11)
N6 0.4335(2) 0.59211(11) 0.3964(3) 0.0385(11)
N7 0.3308(3) 0.54766(12) 0.3696(3) 0.0478(14)
N8 0.2449(3) 0.50520(14) 0.3581(4) 0.077(2)
N9 0.4863(2) 0.80972(11) 0.2061(2) 0.0371(11)
N10 0.4728(2) 0.87591(13) 0.2250(2) 0.0363(11)
N11 0.4587(3) 0.93755(13) 0.2284(3) 0.0581(14)
C12 0.2740(3) 0.74558(13) 0.3192(3) 0.0270(11)
O13 0.2785(2) 0.80767(9) 0.3685(2) 0.0394(9)
C14 0.1358(3) 0.69782(12) 0.2620(3) 0.0249(10)
C15 0.0934(3) 0.66871(13) 0.3608(3) 0.0263(11)
C16 -0.0381(3) 0.62663(12) 0.3041(3) 0.0256(11)
C17 -0.1281(3) 0.61689(12) 0.1495(3) 0.0261(11)
C18 -0.0834(3) 0.64571(12) 0.0513(3) 0.0261(11)
C19 0.0494(3) 0.68584(13) 0.1086(3) 0.0277(11)
O20 -0.0882(2) 0.59303(9) 0.3901(2) 0.0333(8)
C21 0.0088(4) 0.5947(2) 0.5487(3) 0.0402(15)
O22 -0.2641(2) 0.57972(9) 0.0921(2) 0.0347(8)
C23 -0.2556(4) 0.5029(2) 0.0659(4) 0.048(2)
O24 -0.1776(2) 0.63160(9) -0.0969(2) 0.0340(8)
C25 -0.1268(4) 0.6531(2) -0.1991(3) 0.0367(14)
H2 0.312(3) 0.6240(12) 0.179(3) 0.030(6)
H3A 0.511(3) 0.6577(14) 0.141(3) 0.047(8)
H3B 0.592(2) 0.5964(13) 0.268(2) 0.029(6)
H4A 0.707(3) 0.7231(14) 0.328(3) 0.046(8)
H4B 0.690(3) 0.687(2) 0.465(3) 0.063(9)
H5 0.551(2) 0.7927(12) 0.429(2) 0.027(6)
H15 0.152(2) 0.6754(11) 0.463(3) 0.021(6)
H19 0.084(2) 0.7043(11) 0.043(2) 0.026(6)
H21A -0.041(3) 0.5664(13) 0.591(3) 0.033(7)
H21B 0.023(3) 0.6464(15) 0.588(3) 0.039(7)
H21C 0.110(3) 0.575(2) 0.578(3) 0.061(9)
H23A -0.186(4) 0.478(2) 0.159(4) 0.092(12)
H23B -0.218(4) 0.495(2) -0.005(4) 0.090(12)
H23C -0.357(4) 0.481(2) 0.029(3) 0.067(9)
H25A -0.206(3) 0.6395(14) -0.293(3) 0.043(8)
H25B -0.034(3) 0.6284(15) -0.174(3) 0.047(8)
H25C -0.118(3) 0.7090(15) -0.204(3) 0.041(7)

loop_
_atom_type_symbol
_atom_type_scat_source
_atom_type_scat_dispersion_real
_atom_type_scat_dispersion_imag
C ' International Tables Vol.IV' .002 .002
H 'International Tables Vol.IV ' 0 0
O ' International Tables Vol.IV' .008 .006
N 'International Tables Vol.IV' .004 .003
